data_4304743
loop_
_publ_author_name
'Keisuke Umakoshi'
'Takashi Kojima'
'Keizo Saito'
'Seiji Akatsu'
'Masayoshi Onishi'
'Shoji Ishizaka'
'Noboru Kitamura'
'Yoshihide Nakao'
'Shigeyoshi Sakaki'
'Yoshiki Ozawa'

_publ_contact_author_address
;
     Department of Applied Chemistry
 Faculty of Engineering
 Nagasaki University
 Bunkyo-machi, Nagasaki 852-8521
 Japan
;
_publ_contact_author_email ' kumks@nagasaki-u.ac.jp '
_publ_contact_author_fax ' +81-95-819-2672 '
_publ_contact_author_name ' Prof. Keisuke Umakoshi '
_publ_contact_author_phone ' +81-95-819-2672 '
_publ_section_title
;
Heteropolynuclear Complexes of 3,5-Dimethylpyrazolate [Pt2M4(Me2pz)8] (M =
Ag, Cu). Highly Luminescent Character of the Triplet Excited State Based on
Mixed-Metal Cores
;
_journal_name_full 'Inorganic Chemistry'
_journal_page_first 5033
_journal_page_last 5035
_journal_paper_doi 10.1021/ic702310t
_journal_volume 47
_journal_year 2008
_chemical_formula_moiety 'C40 H56 Ag4 N16 Pt2 '
_chemical_formula_sum 'C40 H56 Ag4 N16 Pt2'
_chemical_formula_weight 1582.64
_space_group_IT_number 15
_symmetry_cell_setting monoclinic
_symmetry_Int_Tables_number 15
_symmetry_space_group_name_Hall '-C 2yc'
_symmetry_space_group_name_H-M 'C 1 2/c 1'
_cell_angle_alpha 90
_cell_angle_beta 105.1428(4)
_cell_angle_gamma 90
_cell_formula_units_Z 4
_cell_length_a 20.831(2)
_cell_length_b 12.924(2)
_cell_length_c 19.4719(3)
_cell_measurement_reflns_used 12007
_cell_measurement_temperature 296.2
_cell_measurement_theta_max 27.5
_cell_measurement_theta_min 3.1
_cell_volume 5060.2(9)
_computing_cell_refinement D*TREK
_computing_data_collection D*TREK
_computing_data_reduction 'teXsan Ver. 1.11'
_computing_publication_material 'teXsan Ver. 1.11'
_computing_structure_refinement 'teXsan Ver. 1.10'
_computing_structure_solution 'DIRDIF94 (PATTY)'
_diffrn_measured_fraction_theta_full 0.9724
_diffrn_measured_fraction_theta_max 0.9724
_diffrn_measurement_device_type 'Quantum CCD/Rigaku AFC7'
_diffrn_measurement_method \w
_diffrn_radiation_type 'Mo K\a'
_diffrn_radiation_wavelength 0.7107
_diffrn_reflns_av_R_equivalents 0.047
_diffrn_reflns_limit_h_max 21
_diffrn_reflns_limit_h_min -26
_diffrn_reflns_limit_k_max 16
_diffrn_reflns_limit_k_min -16
_diffrn_reflns_limit_l_max 23
_diffrn_reflns_limit_l_min -23
_diffrn_reflns_number 21077
_diffrn_reflns_theta_full 27.53
_diffrn_reflns_theta_max 27.53
_exptl_absorpt_coefficient_mu 7.044
_exptl_absorpt_correction_T_max 0.121
_exptl_absorpt_correction_T_min 0.063
_exptl_absorpt_correction_type multi-scan
_exptl_absorpt_process_details '(Jacobson, 1998)'
_exptl_crystal_colour colorless
_exptl_crystal_density_diffrn 2.077
_exptl_crystal_density_method 'not measured'
_exptl_crystal_description block
_exptl_crystal_size_max 0.500
_exptl_crystal_size_mid 0.300
_exptl_crystal_size_min 0.300
_refine_diff_density_max 1.62
_refine_diff_density_min -3.23
_refine_ls_extinction_method none
_refine_ls_goodness_of_fit_ref 0.967
_refine_ls_hydrogen_treatment constr
_refine_ls_number_parameters 280
_refine_ls_number_reflns 4270
_refine_ls_R_factor_gt 0.0441
_refine_ls_shift/su_max 0.0005
_refine_ls_structure_factor_coef Fsqd
_refine_ls_weighting_details 'w = 1/[\s^2^(Fo^2^) + (0.15000(Max(Fo^2^,0) + 2Fc^2^)/3)^2^]'
_refine_ls_weighting_scheme calc
_refine_ls_wR_factor_ref 0.1587
_reflns_number_gt 4270
_reflns_number_total 5667
_reflns_threshold_expression F^2^>3.0\s(F^2^)
_cod_data_source_file ic702310t-file003_3.cif
_cod_data_source_block Pt2Ag4dmpz8
_cod_original_cell_volume 5060.3(8)
_cod_original_formula_sum 'C40 H56 Ag4 N16 Pt2 '
_cod_database_code 4304743

loop_
_symmetry_equiv_pos_as_xyz
x,y,z
-x,y,1/2-z
-x,-y,-z
x,-y,1/2+z
1/2+x,1/2+y,z
1/2-x,1/2+y,1/2-z
1/2-x,1/2-y,-z
1/2+x,1/2-y,1/2+z

loop_
_atom_site_label
_atom_site_type_symbol
_atom_site_fract_x
_atom_site_fract_y
_atom_site_fract_z
_atom_site_U_iso_or_equiv
_atom_site_adp_type
_atom_site_occupancy
_atom_site_calc_flag
_atom_site_refinement_flags
_atom_site_disorder_assembly
_atom_site_disorder_group
Pt1 Pt 0.11780(2) 0.21726(2) 0.33529(2) 0.0323(1) Uani 1.00 d . . .
Ag1 Ag -0.03424(4) 0.08814(6) 0.31701(3) 0.0425(2) Uani 1.00 d . . .
Ag2 Ag 0.03244(4) 0.34993(6) 0.18202(4) 0.0436(2) Uani 1.00 d . . .
N11 N 0.0764(4) 0.2103(5) 0.4179(4) 0.036(2) Uani 1.00 d . . .
N12 N 0.0193(4) 0.1538(6) 0.4125(4) 0.040(2) Uani 1.00 d . . .
N21 N 0.1215(4) 0.0608(6) 0.3327(4) 0.039(2) Uani 1.00 d . . .
N22 N 0.0935(4) 0.0101(6) 0.2701(4) 0.043(2) Uani 1.00 d . . .
N31 N 0.1575(4) 0.2268(5) 0.2517(4) 0.038(2) Uani 1.00 d . . .
N32 N 0.1291(4) 0.2933(6) 0.1971(4) 0.040(2) Uani 1.00 d . . .
N41 N 0.1173(3) 0.3697(6) 0.3402(3) 0.031(2) Uani 1.00 d . . .
N42 N 0.0593(4) 0.4247(6) 0.3424(5) 0.049(2) Uani 1.00 d . . .
C13 C 0.0026(6) 0.1647(8) 0.4735(5) 0.054(3) Uani 1.00 d . . .
C14 C 0.0484(6) 0.2249(8) 0.5189(5) 0.052(3) Uani 1.00 d . . .
C15 C 0.0941(5) 0.2535(9) 0.4830(5) 0.044(2) Uani 1.00 d . . .
C16 C -0.0579(8) 0.113(1) 0.4841(8) 0.080(5) Uani 1.00 d . . .
C17 C 0.1543(7) 0.319(1) 0.5065(6) 0.067(4) Uani 1.00 d . . .
C23 C 0.1060(5) -0.0908(7) 0.2830(6) 0.051(3) Uani 1.00 d . . .
C24 C 0.1407(6) -0.1046(8) 0.3530(6) 0.052(3) Uani 1.00 d . . .
C25 C 0.1490(5) -0.0071(7) 0.3827(5) 0.040(2) Uani 1.00 d . . .
C26 C 0.0848(9) -0.1687(10) 0.2243(8) 0.082(5) Uani 1.00 d . . .
C27 C 0.1845(6) 0.0224(9) 0.4575(5) 0.055(3) Uani 1.00 d . . .
C33 C 0.1671(6) 0.2923(9) 0.1512(6) 0.056(3) Uani 1.00 d . . .
C34 C 0.2208(7) 0.2269(9) 0.1759(7) 0.061(4) Uani 1.00 d . . .
C35 C 0.2126(5) 0.1879(8) 0.2393(5) 0.047(3) Uani 1.00 d . . .
C36 C 0.1510(8) 0.358(1) 0.0867(7) 0.082(5) Uani 1.00 d . . .
C37 C 0.2571(6) 0.113(1) 0.2891(6) 0.066(4) Uani 1.00 d . . .
C43 C 0.0749(7) 0.5225(8) 0.3534(6) 0.061(3) Uani 1.00 d . . .
C44 C 0.1419(6) 0.5384(8) 0.3576(7) 0.059(3) Uani 1.00 d . . .
C45 C 0.1674(6) 0.4414(7) 0.3496(5) 0.048(3) Uani 1.00 d . . .
C46 C 0.0231(9) 0.600(1) 0.359(1) 0.098(6) Uani 1.00 d . . .
C47 C 0.2355(6) 0.411(1) 0.3511(7) 0.065(3) Uani 1.00 d . . .
H14 H 0.0495 0.2435 0.5670 0.0646 Uiso 1.00 calc . . .
H16b H -0.0970 0.1364 0.4492 0.0976 Uiso 1.00 calc . . .
H16c H -0.0553 0.0392 0.4789 0.0976 Uiso 1.00 calc . . .
H16a H -0.0641 0.1268 0.5302 0.0976 Uiso 1.00 calc . . .
H17b H 0.1504 0.3798 0.4760 0.0836 Uiso 1.00 calc . . .
H17c H 0.1584 0.3455 0.5541 0.0836 Uiso 1.00 calc . . .
H17a H 0.1931 0.2836 0.5058 0.0836 Uiso 1.00 calc . . .
H24 H 0.1569 -0.1691 0.3774 0.0642 Uiso 1.00 calc . . .
H26b H 0.1050 -0.1540 0.1870 0.0994 Uiso 1.00 calc . . .
H26c H 0.0951 -0.2366 0.2412 0.0994 Uiso 1.00 calc . . .
H26a H 0.0367 -0.1648 0.2042 0.0994 Uiso 1.00 calc . . .
H27b H 0.2216 0.0671 0.4573 0.0684 Uiso 1.00 calc . . .
H27c H 0.1552 0.0599 0.4791 0.0684 Uiso 1.00 calc . . .
H27a H 0.2005 -0.0367 0.4850 0.0684 Uiso 1.00 calc . . .
H34 H 0.2559 0.2109 0.1551 0.0734 Uiso 1.00 calc . . .
H36b H 0.1818 0.3515 0.0588 0.1010 Uiso 1.00 calc . . .
H36c H 0.1070 0.3419 0.0564 0.1010 Uiso 1.00 calc . . .
H36a H 0.1492 0.4313 0.0987 0.1010 Uiso 1.00 calc . . .
H37b H 0.2929 0.0918 0.2706 0.0797 Uiso 1.00 calc . . .
H37c H 0.2734 0.1432 0.3343 0.0797 Uiso 1.00 calc . . .
H37a H 0.2320 0.0513 0.2944 0.0797 Uiso 1.00 calc . . .
H44 H 0.1658 0.6030 0.3645 0.0700 Uiso 1.00 calc . . .
H46b H -0.0124 0.5993 0.3154 0.1179 Uiso 1.00 calc . . .
H46c H 0.0036 0.5818 0.3969 0.1179 Uiso 1.00 calc . . .
H46a H 0.0407 0.6671 0.3664 0.1179 Uiso 1.00 calc . . .
H47b H 0.2360 0.3783 0.3063 0.0795 Uiso 1.00 calc . . .
H47c H 0.2639 0.4694 0.3574 0.0795 Uiso 1.00 calc . . .
H47a H 0.2524 0.3623 0.3880 0.0795 Uiso 1.00 calc . . .

loop_
_atom_site_aniso_label
_atom_site_aniso_U_11
_atom_site_aniso_U_22
_atom_site_aniso_U_33
_atom_site_aniso_U_12
_atom_site_aniso_U_13
_atom_site_aniso_U_23
Pt1 0.0339(2) 0.0318(2) 0.0323(2) -0.0016(1) 0.0106(1) -0.0033(1)
Ag1 0.0420(4) 0.0451(4) 0.0389(4) -0.0031(3) 0.0079(3) 0.0029(3)
Ag2 0.0413(4) 0.0444(4) 0.0469(4) -0.0011(3) 0.0146(3) 0.0023(3)
N11 0.040(4) 0.033(4) 0.037(4) -0.004(3) 0.014(3) -0.004(3)
N12 0.038(4) 0.043(4) 0.043(4) -0.006(3) 0.016(3) 0.002(3)
N21 0.040(4) 0.032(4) 0.042(4) 0.006(3) 0.005(3) -0.005(3)
N22 0.050(5) 0.046(4) 0.034(4) -0.002(3) 0.010(3) -0.011(3)
N31 0.039(4) 0.037(4) 0.042(4) 0.000(3) 0.017(3) -0.009(3)
N32 0.035(4) 0.048(4) 0.038(4) -0.007(3) 0.010(3) 0.004(3)
N41 0.018(3) 0.047(4) 0.028(3) 0.001(3) 0.006(2) -0.001(2)
N42 0.044(4) 0.043(4) 0.064(5) -0.006(4) 0.022(4) -0.004(4)
C13 0.067(7) 0.051(6) 0.053(5) 0.010(5) 0.034(5) 0.016(5)
C14 0.073(7) 0.055(6) 0.033(5) 0.007(5) 0.024(5) 0.003(4)
C15 0.048(5) 0.049(5) 0.033(4) 0.010(4) 0.008(4) -0.008(4)
C16 0.087(10) 0.074(8) 0.100(10) 0.001(7) 0.064(8) 0.014(7)
C17 0.065(8) 0.081(8) 0.053(6) -0.016(7) 0.012(5) -0.004(6)
C23 0.057(6) 0.029(4) 0.069(6) 0.006(4) 0.021(5) -0.006(4)
C24 0.066(7) 0.035(5) 0.058(6) 0.005(4) 0.021(5) 0.002(4)
C25 0.040(4) 0.040(4) 0.043(4) -0.003(4) 0.013(3) -0.003(3)
C26 0.11(1) 0.050(7) 0.084(9) -0.006(7) 0.024(8) -0.025(6)
C27 0.052(6) 0.058(6) 0.050(5) -0.001(5) 0.002(4) -0.001(4)
C33 0.057(7) 0.069(7) 0.052(6) 0.000(5) 0.031(5) 0.012(5)
C34 0.062(7) 0.073(8) 0.060(7) 0.005(6) 0.036(6) 0.004(5)
C35 0.044(5) 0.055(5) 0.047(5) 0.008(4) 0.019(4) 0.003(4)
C36 0.09(1) 0.094(10) 0.071(8) -0.001(9) 0.041(7) 0.031(7)
C37 0.051(6) 0.091(9) 0.061(6) 0.023(6) 0.023(5) 0.002(6)
C43 0.080(8) 0.036(5) 0.073(7) -0.001(5) 0.032(6) -0.009(4)
C44 0.060(7) 0.040(5) 0.088(8) -0.014(5) 0.036(6) 0.000(5)
C45 0.055(6) 0.028(4) 0.060(5) -0.010(4) 0.013(4) -0.005(4)
C46 0.11(1) 0.044(7) 0.16(2) 0.011(7) 0.06(1) -0.012(8)
C47 0.050(6) 0.063(7) 0.084(8) -0.006(6) 0.020(5) -0.003(6)

loop_
_atom_type_symbol
_atom_type_description
_atom_type_scat_dispersion_real
_atom_type_scat_dispersion_imag
_atom_type_scat_source
C C 0.003 0.002
;International Tables for Crystallography
(1992, Vol. C, Tables 4.2.6.8 and 6.1.1.1)
;
H H 0.000 0.000
;International Tables for Crystallography
(1992, Vol. C, Table 6.1.1.2)
;
N N 0.006 0.003
;International Tables for Crystallography
(1992, Vol. C, Tables 4.2.6.8 and 6.1.1.1)
;
Ag Ag -0.897 1.101
;International Tables for Crystallography
(1992, Vol. C, Tables 4.2.6.8 and 6.1.1.1)
;
Pt Pt -1.703 8.390
;International Tables for Crystallography
(1992, Vol. C, Tables 4.2.6.8 and 6.1.1.1)
;

loop_
_geom_angle_atom_site_label_1
_geom_angle_atom_site_label_2
_geom_angle_atom_site_label_3
_geom_angle
_geom_angle_site_symmetry_1
_geom_angle_site_symmetry_2
_geom_angle_site_symmetry_3
_geom_angle_publ_flag
N11 PT1 N21 90.2(3) . . . yes
N11 PT1 N31 178.6(3) . . . yes
N11 PT1 N41 89.8(3) . . . yes
N21 PT1 N31 90.8(3) . . . yes
N21 PT1 N41 178.0(3) . . . yes
N31 PT1 N41 89.2(3) . . . yes
N12 AG1 N22 172.3(3) . . 2_555 yes
N32 AG2 N42 171.0(3) . . 2_555 yes
PT1 N11 N12 120.3(5) . . . yes
PT1 N11 C15 131.6(7) . . . yes
N12 N11 C15 108.1(8) . . . yes
AG1 N12 N11 122.3(5) . . . yes
AG1 N12 C13 129.6(7) . . . yes
N11 N12 C13 107.4(8) . . . yes
PT1 N21 N22 119.3(6) . . . yes
PT1 N21 C25 130.9(6) . . . yes
N22 N21 C25 109.8(7) . . . yes
AG1 N22 N21 121.1(6) 2_555 . . yes
AG1 N22 C23 132.1(6) 2_555 . . yes
N21 N22 C23 106.3(7) . . . yes
PT1 N31 N32 118.7(6) . . . yes
PT1 N31 C35 132.8(7) . . . yes
N32 N31 C35 108.2(8) . . . yes
AG2 N32 N31 122.1(6) . . . yes
AG2 N32 C33 128.7(7) . . . yes
N31 N32 C33 107.5(8) . . . yes
PT1 N41 N42 121.4(5) . . . yes
PT1 N41 C45 131.9(6) . . . yes
N42 N41 C45 106.4(8) . . . yes
AG2 N42 N41 120.0(6) 2_555 . . yes
AG2 N42 C43 131.3(8) 2_555 . . yes
N41 N42 C43 108.2(9) . . . yes
N12 C13 C14 109.8(9) . . . yes
N12 C13 C16 120(1) . . . yes
C14 C13 C16 129(1) . . . yes
C13 C14 C15 106.5(8) . . . yes
N11 C15 C14 108.2(10) . . . yes
N11 C15 C17 122.1(9) . . . yes
C14 C15 C17 129.7(9) . . . yes
N22 C23 C24 109.8(8) . . . yes
N22 C23 C26 120(1) . . . yes
C24 C23 C26 129.8(10) . . . yes
C23 C24 C25 105.8(8) . . . yes
N21 C25 C24 108.3(8) . . . yes
N21 C25 C27 123.7(8) . . . yes
C24 C25 C27 128.0(9) . . . yes
N32 C33 C34 109.8(9) . . . yes
N32 C33 C36 121(1) . . . yes
C34 C33 C36 129(1) . . . yes
C33 C34 C35 104.8(10) . . . yes
N31 C35 C34 109.7(9) . . . yes
N31 C35 C37 122.7(9) . . . yes
C34 C35 C37 127.6(10) . . . yes
N42 C43 C44 110(1) . . . yes
N42 C43 C46 120(1) . . . yes
C44 C43 C46 129(1) . . . yes
C43 C44 C45 105.5(9) . . . yes
N41 C45 C44 109.0(9) . . . yes
N41 C45 C47 121.5(9) . . . yes
C44 C45 C47 129.5(10) . . . yes

loop_
_geom_bond_atom_site_label_1
_geom_bond_atom_site_label_2
_geom_bond_distance
_geom_bond_site_symmetry_1
_geom_bond_site_symmetry_2
_geom_bond_publ_flag
PT1 PT1 5.1578(8) . 2_555 yes
PT1 AG1 3.5147(8) . . yes
PT1 AG1 3.4514(7) . 2_555 yes
PT1 AG2 3.4980(8) . . yes
PT1 AG2 3.5068(8) . 2_555 yes
AG1 AG1 3.285(1) . 2_555 yes
AG1 AG2 4.711(1) . . yes
AG1 AG2 3.384(1) . 2_555 yes
AG2 AG2 3.272(1) . 2_555 yes
PT1 N11 2.016(7) . . yes
PT1 N21 2.025(7) . . yes
PT1 N31 2.011(7) . . yes
PT1 N41 1.972(8) . . yes
AG1 N12 2.083(7) . . yes
AG1 N22 2.080(8) . 2_555 yes
AG2 N32 2.090(8) . . yes
AG2 N42 2.082(8) . 2_555 yes
N11 N12 1.38(1) . . yes
N11 C15 1.34(1) . . yes
N12 C13 1.33(1) . . yes
N21 N22 1.372(10) . . yes
N21 C25 1.32(1) . . yes
N22 C23 1.34(1) . . yes
N31 N32 1.37(1) . . yes
N31 C35 1.33(1) . . yes
N32 C33 1.34(1) . . yes
N41 N42 1.41(1) . . yes
N41 C45 1.37(1) . . yes
N42 C43 1.31(1) . . yes
C13 C14 1.36(2) . . yes
C13 C16 1.49(2) . . yes
C14 C15 1.37(2) . . yes
C15 C17 1.49(2) . . yes
C23 C24 1.38(2) . . yes
C23 C26 1.50(2) . . yes
C24 C25 1.38(1) . . yes
C25 C27 1.50(1) . . yes
C33 C34 1.38(2) . . yes
C33 C36 1.48(2) . . yes
C34 C35 1.38(1) . . yes
C35 C37 1.50(2) . . yes
C43 C44 1.39(2) . . yes
C43 C46 1.49(2) . . yes
C44 C45 1.39(2) . . yes
C45 C47 1.46(2) . . yes

loop_
_geom_contact_atom_site_label_1
_geom_contact_atom_site_label_2
_geom_contact_distance
_geom_contact_site_symmetry_1
_geom_contact_site_symmetry_2
_geom_contact_publ_flag
C16 C27 3.59(2) . 3_556 ?
